data_4027525
loop_
_publ_author_name
'Xiaofang Li'
'Bin Liu'
'Xin Xu'
'Piotr J. Chmielewski'

_publ_section_title
;
 DDQ-Supported Alkoxylation of 2-Aza-21-carbaporphyrin and Noncatalyzed
 Transetherification of Its 3,21-Dialkoxy Derivatives
;
_journal_name_full 'Journal of Organic Chemistry'
_journal_page_first 8206
_journal_page_last 8219
_journal_paper_doi 10.1021/jo301573e
_journal_volume 77
_journal_year 2012
_chemical_formula_moiety 'C54 H51 N4 O3, 0.23(C N), 0.77(C N)'
_chemical_formula_sum 'C55 H51 N5 O3'
_chemical_formula_weight 830.01
_chemical_name_systematic
; 
 ? 
;
_space_group_IT_number 2
_symmetry_cell_setting triclinic
_symmetry_space_group_name_Hall '-P 1'
_symmetry_space_group_name_H-M 'P -1'
_atom_sites_solution_hydrogens geom
_atom_sites_solution_primary direct
_atom_sites_solution_secondary difmap
_audit_creation_method SHELXL-97
_cell_angle_alpha 113.017(4)
_cell_angle_beta 96.965(4)
_cell_angle_gamma 113.944(5)
_cell_formula_units_Z 2
_cell_length_a 14.1239(7)
_cell_length_b 14.6420(6)
_cell_length_c 16.5327(9)
_cell_measurement_reflns_used 7693
_cell_measurement_temperature 100(2)
_cell_measurement_theta_max 77.7590
_cell_measurement_theta_min 3.0772
_cell_volume 2712.1(3)
_computing_cell_refinement
;
CrysAlis RED, Oxford Diffraction Ltd.,
Version 1.171.33.66 (release 28-04-2010 CrysAlis171 .NET)
(compiled Apr 28 2010,14:27:37)
;
_computing_data_collection
;
CrysAlis CCD, Oxford Diffraction Ltd.,
Version 1.171.33.66 (release 28-04-2010 CrysAlis171 .NET)
(compiled Apr 28 2010,14:27:37)
;
_computing_data_reduction
;
CrysAlis RED, Oxford Diffraction Ltd.,
Version 1.171.33.66 (release 28-04-2010 CrysAlis171 .NET)
(compiled Apr 28 2010,14:27:37)
;
_computing_structure_refinement 'SHELXL-97 (Sheldrick, 1997)'
_computing_structure_solution 'SHELXS-97 (Sheldrick, 1990)'
_diffrn_ambient_temperature 100(2)
_diffrn_measured_fraction_theta_full 0.978
_diffrn_measured_fraction_theta_max 0.978
_diffrn_measurement_device_type 'Xcalibur with Onyx CCD'
_diffrn_measurement_method '\w and \p scans'
_diffrn_radiation_monochromator graphite
_diffrn_radiation_source 'fine-focus sealed tube'
_diffrn_radiation_type CuK\a
_diffrn_radiation_wavelength 1.54178
_diffrn_reflns_av_R_equivalents 0.0531
_diffrn_reflns_av_sigmaI/netI 0.0640
_diffrn_reflns_limit_h_max 12
_diffrn_reflns_limit_h_min -16
_diffrn_reflns_limit_k_max 17
_diffrn_reflns_limit_k_min -17
_diffrn_reflns_limit_l_max 19
_diffrn_reflns_limit_l_min -19
_diffrn_reflns_number 17283
_diffrn_reflns_theta_full 66.00
_diffrn_reflns_theta_max 66.00
_diffrn_reflns_theta_min 3.08
_exptl_absorpt_coefficient_mu 0.498
_exptl_absorpt_correction_type none
_exptl_crystal_colour green
_exptl_crystal_density_diffrn 1.016
_exptl_crystal_description block
_exptl_crystal_F_000 880
_exptl_crystal_size_max 0.2
_exptl_crystal_size_mid 0.15
_exptl_crystal_size_min 0.12
_platon_squeeze_details
;
;
_refine_diff_density_max 0.781
_refine_diff_density_min -0.464
_refine_diff_density_rms 0.073
_refine_ls_extinction_method none
_refine_ls_goodness_of_fit_ref 1.385
_refine_ls_hydrogen_treatment constr
_refine_ls_matrix_type full
_refine_ls_number_parameters 606
_refine_ls_number_reflns 9264
_refine_ls_number_restraints 44
_refine_ls_restrained_S_all 1.440
_refine_ls_R_factor_all 0.1041
_refine_ls_R_factor_gt 0.0830
_refine_ls_shift/su_max 0.000
_refine_ls_shift/su_mean 0.000
_refine_ls_structure_factor_coef Fsqd
_refine_ls_weighting_details 'calc w=1/[\s^2^(Fo^2^)+(0.1000P)^2^+0.0000P] where P=(Fo^2^+2Fc^2^)/3'
_refine_ls_weighting_scheme calc
_refine_ls_wR_factor_gt 0.2254
_refine_ls_wR_factor_ref 0.2358
_reflns_number_gt 5998
_reflns_number_total 9264
_reflns_threshold_expression >2sigma(I)
_cod_data_source_file jo301573e_si_002.cif
_cod_data_source_block ctoet3
_cod_original_cell_volume 2712.1(2)
_cod_database_code 4027525

loop_
_symmetry_equiv_pos_as_xyz
'x, y, z'
'-x, -y, -z'

loop_
_atom_site_label
_atom_site_type_symbol
_atom_site_fract_x
_atom_site_fract_y
_atom_site_fract_z
_atom_site_U_iso_or_equiv
_atom_site_adp_type
_atom_site_occupancy
_atom_site_symmetry_multiplicity
_atom_site_calc_flag
_atom_site_refinement_flags
_atom_site_disorder_assembly
_atom_site_disorder_group
C1 C 0.8747(3) 0.2084(3) 0.2958(2) 0.0308(8) Uani 1 1 d . A .
N2 N 0.8580(3) 0.1042(3) 0.2775(2) 0.0408(8) Uani 1 1 d . . .
C3 C 0.7510(3) 0.0252(3) 0.2268(3) 0.0399(9) Uani 1 1 d . A .
C4 C 0.6854(3) 0.0747(3) 0.2109(2) 0.0309(8) Uani 1 1 d . . .
C5 C 0.5750(3) 0.0242(3) 0.1686(2) 0.0308(8) Uani 1 1 d . A .
C6 C 0.5161(3) 0.0852(3) 0.1644(2) 0.0284(7) Uani 1 1 d . . .
C7 C 0.4010(3) 0.0391(3) 0.1409(2) 0.0331(8) Uani 1 1 d . A .
H7A H 0.3482 -0.0383 0.1193 0.040 Uiso 1 1 calc R . .
C8 C 0.3793(3) 0.1263(3) 0.1549(3) 0.0352(8) Uani 1 1 d . . .
H8A H 0.3087 0.1198 0.1448 0.042 Uiso 1 1 calc R A .
C9 C 0.4808(3) 0.2281(3) 0.1869(2) 0.0306(8) Uani 1 1 d . A .
C10 C 0.5002(2) 0.3388(3) 0.2129(2) 0.0278(7) Uani 1 1 d . . .
C11 C 0.6043(2) 0.4395(3) 0.2518(2) 0.0285(7) Uani 1 1 d . A .
C12 C 0.6204(3) 0.5484(3) 0.2651(2) 0.0330(8) Uani 1 1 d . . .
H12A H 0.5642 0.5650 0.2506 0.040 Uiso 1 1 calc R A .
C13 C 0.7291(3) 0.6227(3) 0.3018(3) 0.0331(8) Uani 1 1 d . A .
H13A H 0.7645 0.7014 0.3186 0.040 Uiso 1 1 calc R . .
C14 C 0.7814(3) 0.5577(3) 0.3104(2) 0.0292(7) Uani 1 1 d . . .
C15 C 0.8967(3) 0.6080(3) 0.3450(2) 0.0290(7) Uani 1 1 d . A .
C16 C 0.9558(2) 0.5541(3) 0.3571(2) 0.0282(7) Uani 1 1 d . . .
C17 C 1.0714(2) 0.5954(3) 0.3716(2) 0.0314(8) Uani 1 1 d . A .
H17A H 1.1239 0.6679 0.3812 0.038 Uiso 1 1 calc R . .
C18 C 1.0910(3) 0.5112(3) 0.3688(2) 0.0310(8) Uani 1 1 d . . .
H18A H 1.1604 0.5148 0.3756 0.037 Uiso 1 1 calc R A .
C19 C 0.9914(2) 0.4161(3) 0.3542(2) 0.0280(7) Uani 1 1 d . A .
C20 C 0.9767(3) 0.3076(3) 0.3390(2) 0.0297(8) Uani 1 1 d . . .
C21 C 0.7661(3) 0.2010(3) 0.2582(2) 0.0284(7) Uani 1 1 d . A .
N22 N 0.5600(2) 0.1976(2) 0.1901(2) 0.0299(6) Uani 1 1 d . A .
H22A H 0.6306 0.2449 0.2066 0.036 Uiso 1 1 calc R . .
N23 N 0.7047(2) 0.4469(2) 0.28003(19) 0.0271(6) Uani 1 1 d . A .
N24 N 0.9132(2) 0.4486(2) 0.3497(2) 0.0287(6) Uani 1 1 d . A .
H24A H 0.8442 0.4063 0.3428 0.034 Uiso 1 1 calc R . .
O1 O 0.73667(17) 0.26609(18) 0.32801(16) 0.0290(5) Uani 1 1 d . . .
C31 C 0.7188(3) 0.2350(3) 0.4002(3) 0.0352(8) Uani 1 1 d . A .
H31A H 0.7899 0.2667 0.4474 0.042 Uiso 1 1 calc R . .
H31B H 0.6791 0.1509 0.3731 0.042 Uiso 1 1 calc R . .
C32 C 0.6521(3) 0.2838(4) 0.4437(3) 0.0447(10) Uani 1 1 d . . .
H32A H 0.6377 0.2644 0.4930 0.067 Uiso 1 1 calc R A .
H32B H 0.5822 0.2520 0.3963 0.067 Uiso 1 1 calc R . .
H32C H 0.6924 0.3671 0.4706 0.067 Uiso 1 1 calc R . .
O2 O 0.77009(17) 0.24755(18) 0.19743(16) 0.0299(5) Uani 1 1 d . . .
C41 C 0.7946(3) 0.1946(3) 0.1150(3) 0.0388(9) Uani 1 1 d . A .
H41A H 0.7315 0.1174 0.0714 0.047 Uiso 1 1 calc R . .
H41B H 0.8596 0.1870 0.1320 0.047 Uiso 1 1 calc R . .
C42 C 0.8168(3) 0.2690(4) 0.0702(3) 0.0482(10) Uani 1 1 d . . .
H42A H 0.8337 0.2349 0.0138 0.072 Uiso 1 1 calc R A .
H42B H 0.8794 0.3450 0.1139 0.072 Uiso 1 1 calc R . .
H42C H 0.7518 0.2757 0.0535 0.072 Uiso 1 1 calc R . .
O3 O 0.7166(2) -0.0803(2) 0.1962(2) 0.0387(9) Uani 0.819(5) 1 d P A 1
C61 C 0.7933(4) -0.1203(4) 0.2088(5) 0.0427(13) Uani 0.819(5) 1 d P A 1
H61A H 0.8208 -0.0996 0.2750 0.051 Uiso 0.819(5) 1 calc PR A 1
H61B H 0.8567 -0.0856 0.1900 0.051 Uiso 0.819(5) 1 calc PR A 1
C62 C 0.7314(4) -0.2471(4) 0.1487(3) 0.0408(12) Uani 0.819(5) 1 d P A 1
H62A H 0.7801 -0.2780 0.1546 0.061 Uiso 0.819(5) 1 calc PR A 1
H62B H 0.7041 -0.2663 0.0836 0.061 Uiso 0.819(5) 1 calc PR A 1
H62C H 0.6692 -0.2802 0.1684 0.061 Uiso 0.819(5) 1 calc PR A 1
O3A O 0.8922(9) 0.0454(11) 0.2945(11) 0.041(4) Uani 0.181(5) 1 d P A 2
C61A C 0.841(2) -0.078(3) 0.270(2) 0.056(6) Uani 0.181(5) 1 d PU A 2
H61C H 0.8902 -0.0872 0.3103 0.068 Uiso 0.181(5) 1 calc PR A 2
H61D H 0.7708 -0.1006 0.2837 0.068 Uiso 0.181(5) 1 calc PR A 2
C62A C 0.819(2) -0.153(3) 0.173(2) 0.059(6) Uani 0.181(5) 1 d PU A 2
H62D H 0.7847 -0.2326 0.1609 0.089 Uiso 0.181(5) 1 calc PR A 2
H62E H 0.8885 -0.1331 0.1599 0.089 Uiso 0.181(5) 1 calc PR A 2
H62F H 0.7698 -0.1450 0.1331 0.089 Uiso 0.181(5) 1 calc PR A 2
C51 C 0.5070(3) -0.1025(3) 0.1270(3) 0.0343(8) Uani 1 1 d U . .
C52 C 0.4930(4) -0.1744(3) 0.0375(3) 0.0539(12) Uani 1 1 d . A .
H52A H 0.5207 -0.1432 -0.0007 0.065 Uiso 1 1 calc R . .
C53 C 0.4395(4) -0.2913(4) 0.0020(3) 0.0601(13) Uani 1 1 d . . .
H53A H 0.4341 -0.3385 -0.0594 0.072 Uiso 1 1 calc R A .
C54 C 0.3945(4) -0.3408(3) 0.0516(3) 0.0528(10) Uani 1 1 d U A .
C55 C 0.4063(5) -0.2701(4) 0.1400(4) 0.0749(14) Uani 1 1 d U . .
H55A H 0.3740 -0.3026 0.1760 0.090 Uiso 1 1 calc R A .
C56 C 0.4637(5) -0.1525(4) 0.1789(3) 0.0737(14) Uani 1 1 d U A .
H56A H 0.4735 -0.1058 0.2419 0.088 Uiso 1 1 calc R . .
C57 C 0.3363(5) -0.4700(4) 0.0090(4) 0.0747(16) Uani 1 1 d . . .
H57A H 0.3369 -0.5040 -0.0550 0.112 Uiso 1 1 calc R A .
H57B H 0.2602 -0.4983 0.0084 0.112 Uiso 1 1 calc R . .
H57C H 0.3743 -0.4911 0.0460 0.112 Uiso 1 1 calc R . .
C101 C 0.4018(3) 0.3532(3) 0.1950(2) 0.0305(8) Uani 1 1 d . A .
C102 C 0.3214(3) 0.2851(3) 0.1071(3) 0.0368(9) Uani 1 1 d . . .
H10A H 0.3280 0.2285 0.0585 0.044 Uiso 1 1 calc R A .
C103 C 0.2321(3) 0.3003(4) 0.0909(3) 0.0441(10) Uani 1 1 d . A .
H10B H 0.1784 0.2547 0.0305 0.053 Uiso 1 1 calc R . .
C104 C 0.2191(3) 0.3809(4) 0.1611(3) 0.0519(11) Uani 1 1 d U . .
C105 C 0.2993(3) 0.4490(4) 0.2479(3) 0.0441(10) Uani 1 1 d . A .
H10C H 0.2932 0.5067 0.2959 0.053 Uiso 1 1 calc R . .
C106 C 0.3884(3) 0.4337(3) 0.2653(3) 0.0361(8) Uani 1 1 d . . .
H10D H 0.4412 0.4787 0.3261 0.043 Uiso 1 1 calc R A .
C107 C 0.1195(4) 0.3951(5) 0.1425(4) 0.0728(15) Uani 1 1 d U A .
H10E H 0.1240 0.4553 0.1996 0.109 Uiso 1 1 calc R . .
H10F H 0.0526 0.3230 0.1229 0.109 Uiso 1 1 calc R . .
H10G H 0.1175 0.4162 0.0932 0.109 Uiso 1 1 calc R . .
C151 C 0.9654(3) 0.7306(3) 0.3721(3) 0.0330(8) Uani 1 1 d . . .
C152 C 0.9712(3) 0.7694(4) 0.3078(3) 0.0502(11) Uani 1 1 d . A .
H15A H 0.9310 0.7164 0.2437 0.060 Uiso 1 1 calc R . .
C153 C 1.0348(4) 0.8848(4) 0.3356(4) 0.0620(13) Uani 1 1 d . . .
H15B H 1.0375 0.9093 0.2901 0.074 Uiso 1 1 calc R A .
C154 C 1.0934(5) 0.9634(4) 0.4272(5) 0.0770(16) Uani 1 1 d U A .
C155 C 1.0900(5) 0.9244(4) 0.4900(4) 0.0835(16) Uani 1 1 d U . .
H15C H 1.1321 0.9777 0.5538 0.100 Uiso 1 1 calc R A .
C156 C 1.0281(4) 0.8108(4) 0.4646(3) 0.0654(13) Uani 1 1 d U A .
H15D H 1.0282 0.7872 0.5106 0.079 Uiso 1 1 calc R . .
C157 C 1.1655(6) 1.0900(5) 0.4596(5) 0.110(2) Uani 1 1 d U . .
H15E H 1.2013 1.1314 0.5273 0.166 Uiso 1 1 calc R A .
H15F H 1.1200 1.1200 0.4431 0.166 Uiso 1 1 calc R . .
H15G H 1.2215 1.1000 0.4292 0.166 Uiso 1 1 calc R . .
C201 C 1.0794(3) 0.3031(3) 0.3619(2) 0.0288(7) Uani 1 1 d . A .
C202 C 1.1597(3) 0.3809(3) 0.4495(2) 0.0314(8) Uani 1 1 d . . .
H20A H 1.1464 0.4333 0.4958 0.038 Uiso 1 1 calc R A .
C203 C 1.2595(3) 0.3827(3) 0.4701(3) 0.0328(8) Uani 1 1 d . A .
H20B H 1.3131 0.4363 0.5303 0.039 Uiso 1 1 calc R . .
C204 C 1.2812(3) 0.3074(3) 0.4039(3) 0.0318(8) Uani 1 1 d . . .
C205 C 1.2006(3) 0.2293(3) 0.3171(3) 0.0352(8) Uani 1 1 d . A .
H20C H 1.2139 0.1767 0.2710 0.042 Uiso 1 1 calc R . .
C206 C 1.1015(3) 0.2266(3) 0.2965(3) 0.0326(8) Uani 1 1 d . . .
H20D H 1.0475 0.1716 0.2368 0.039 Uiso 1 1 calc R A .
C207 C 1.3901(3) 0.3110(3) 0.4258(3) 0.0429(10) Uani 1 1 d . A .
H20E H 1.3912 0.2524 0.3710 0.064 Uiso 1 1 calc R . .
H20F H 1.4001 0.2963 0.4783 0.064 Uiso 1 1 calc R . .
H20G H 1.4497 0.3865 0.4421 0.064 Uiso 1 1 calc R . .
N1S N 0.8587(4) -0.0112(3) 0.0635(3) 0.0463(11) Uani 0.77 1 d PDU . .
C1S C 0.9232(5) -0.0008(5) 0.0269(4) 0.0685(17) Uani 0.77 1 d PDU . .
N1U N 0.9791(9) 0.0157(10) -0.0273(9) 0.029(3) Uiso 0.23 1 d PD . 4
C1U C 0.9225(10) 0.0517(12) -0.0353(10) 0.031(3) Uiso 0.23 1 d PD . 4

loop_
_atom_site_aniso_label
_atom_site_aniso_U_11
_atom_site_aniso_U_22
_atom_site_aniso_U_33
_atom_site_aniso_U_23
_atom_site_aniso_U_13
_atom_site_aniso_U_12
C1 0.0331(17) 0.0355(19) 0.0268(18) 0.0106(15) 0.0073(14) 0.0246(15)
N2 0.0445(17) 0.0359(17) 0.0396(19) 0.0130(15) 0.0047(14) 0.0256(15)
C3 0.059(2) 0.039(2) 0.039(2) 0.0210(18) 0.0184(19) 0.037(2)
C4 0.0355(17) 0.0270(17) 0.0305(19) 0.0112(15) 0.0055(15) 0.0200(15)
C5 0.0340(17) 0.0286(17) 0.0285(19) 0.0120(15) 0.0081(14) 0.0169(15)
C6 0.0258(15) 0.0304(18) 0.0257(18) 0.0097(15) 0.0051(13) 0.0158(14)
C7 0.0275(16) 0.0224(16) 0.034(2) 0.0066(15) 0.0034(14) 0.0080(14)
C8 0.0243(15) 0.0342(19) 0.041(2) 0.0149(17) 0.0078(15) 0.0135(15)
C9 0.0245(15) 0.0372(19) 0.0289(19) 0.0144(16) 0.0053(14) 0.0168(15)
C10 0.0233(15) 0.0348(18) 0.0258(18) 0.0148(15) 0.0064(13) 0.0153(14)
C11 0.0229(15) 0.0318(18) 0.0280(18) 0.0098(15) 0.0034(13) 0.0171(14)
C12 0.0258(15) 0.0360(19) 0.035(2) 0.0143(16) 0.0029(14) 0.0182(15)
C13 0.0303(16) 0.0298(18) 0.041(2) 0.0165(16) 0.0069(15) 0.0186(15)
C14 0.0278(16) 0.0295(17) 0.0308(19) 0.0133(15) 0.0057(14) 0.0169(14)
C15 0.0278(15) 0.0293(17) 0.0276(18) 0.0099(15) 0.0067(14) 0.0168(14)
C16 0.0238(15) 0.0279(17) 0.0290(18) 0.0090(15) 0.0048(13) 0.0152(14)
C17 0.0215(15) 0.0324(18) 0.035(2) 0.0148(16) 0.0068(14) 0.0111(14)
C18 0.0214(14) 0.0363(19) 0.034(2) 0.0141(16) 0.0076(14) 0.0168(14)
C19 0.0194(14) 0.0321(18) 0.0295(18) 0.0111(15) 0.0038(13) 0.0151(14)
C20 0.0251(15) 0.0345(18) 0.0252(18) 0.0085(15) 0.0052(13) 0.0178(15)
C21 0.0280(15) 0.0253(16) 0.0317(19) 0.0113(15) 0.0060(14) 0.0167(14)
N22 0.0201(12) 0.0299(15) 0.0358(17) 0.0137(13) 0.0030(11) 0.0132(12)
N23 0.0226(12) 0.0265(14) 0.0284(15) 0.0096(12) 0.0026(11) 0.0140(11)
N24 0.0195(12) 0.0295(15) 0.0344(16) 0.0112(13) 0.0047(11) 0.0151(11)
O1 0.0236(10) 0.0271(12) 0.0308(13) 0.0081(10) 0.0039(9) 0.0149(9)
C31 0.0324(17) 0.040(2) 0.036(2) 0.0177(17) 0.0099(15) 0.0213(16)
C32 0.0400(19) 0.056(2) 0.048(2) 0.025(2) 0.0196(18) 0.0312(19)
O2 0.0273(11) 0.0277(12) 0.0313(13) 0.0107(10) 0.0030(10) 0.0161(10)
C41 0.0392(19) 0.039(2) 0.039(2) 0.0145(18) 0.0113(17) 0.0252(17)
C42 0.043(2) 0.052(2) 0.055(3) 0.027(2) 0.0199(19) 0.0252(19)
O3 0.0319(15) 0.0265(16) 0.051(2) 0.0128(15) 0.0006(14) 0.0187(13)
C61 0.040(3) 0.035(3) 0.057(4) 0.020(3) 0.008(3) 0.027(2)
C62 0.044(3) 0.031(2) 0.043(3) 0.013(2) 0.002(2) 0.023(2)
O3A 0.018(6) 0.029(7) 0.058(10) 0.014(7) -0.007(6) 0.009(6)
C61A 0.051(11) 0.078(14) 0.063(15) 0.035(12) 0.010(10) 0.053(11)
C62A 0.052(11) 0.079(15) 0.063(15) 0.033(12) 0.010(10) 0.050(12)
C51 0.0433(17) 0.0309(16) 0.0348(18) 0.0160(14) 0.0175(15) 0.0225(14)
C52 0.075(3) 0.029(2) 0.032(2) 0.0081(18) 0.019(2) 0.010(2)
C53 0.079(3) 0.034(2) 0.034(2) 0.0009(19) 0.022(2) 0.014(2)
C54 0.070(2) 0.0322(18) 0.058(2) 0.0206(18) 0.034(2) 0.0251(18)
C55 0.106(3) 0.035(2) 0.061(3) 0.0185(19) 0.044(2) 0.016(2)
C56 0.101(3) 0.040(2) 0.042(2) 0.0083(18) 0.033(2) 0.011(2)
C57 0.089(4) 0.037(2) 0.085(4) 0.021(3) 0.046(3) 0.024(3)
C101 0.0260(15) 0.0363(19) 0.034(2) 0.0173(16) 0.0095(14) 0.0191(15)
C102 0.0250(16) 0.0369(19) 0.045(2) 0.0191(18) 0.0065(15) 0.0148(15)
C103 0.0245(16) 0.059(3) 0.049(2) 0.028(2) 0.0062(16) 0.0201(17)
C104 0.0389(19) 0.085(3) 0.060(3) 0.043(2) 0.0226(18) 0.045(2)
C105 0.042(2) 0.060(3) 0.049(2) 0.029(2) 0.0228(19) 0.037(2)
C106 0.0312(17) 0.039(2) 0.039(2) 0.0179(17) 0.0100(15) 0.0195(16)
C107 0.053(2) 0.110(4) 0.072(3) 0.040(3) 0.022(2) 0.059(3)
C151 0.0280(16) 0.0319(18) 0.042(2) 0.0171(17) 0.0121(15) 0.0174(15)
C152 0.0377(19) 0.053(3) 0.066(3) 0.038(2) 0.0108(19) 0.0210(19)
C153 0.051(2) 0.061(3) 0.100(4) 0.058(3) 0.030(3) 0.030(2)
C154 0.088(3) 0.037(2) 0.102(4) 0.034(3) 0.052(3) 0.021(2)
C155 0.095(3) 0.036(2) 0.061(3) 0.007(2) 0.028(2) -0.002(2)
C156 0.079(3) 0.0298(19) 0.050(2) 0.0100(18) 0.024(2) 0.0037(19)
C157 0.126(4) 0.044(3) 0.126(5) 0.037(3) 0.059(4) 0.012(3)
C201 0.0255(15) 0.0320(18) 0.0324(19) 0.0141(15) 0.0087(14) 0.0189(14)
C202 0.0316(16) 0.0387(19) 0.0280(19) 0.0129(16) 0.0081(14) 0.0246(16)
C203 0.0251(15) 0.0364(19) 0.034(2) 0.0161(17) 0.0041(14) 0.0154(15)
C204 0.0264(16) 0.0328(18) 0.041(2) 0.0191(17) 0.0098(15) 0.0181(15)
C205 0.0292(16) 0.0347(19) 0.046(2) 0.0173(17) 0.0153(16) 0.0214(15)
C206 0.0282(16) 0.0342(18) 0.0312(19) 0.0085(16) 0.0052(14) 0.0202(15)
C207 0.0282(17) 0.048(2) 0.059(3) 0.027(2) 0.0119(17) 0.0239(17)
N1S 0.065(3) 0.034(2) 0.031(2) 0.0009(17) 0.0038(18) 0.036(2)
C1S 0.082(4) 0.035(2) 0.043(3) -0.012(2) -0.006(3) 0.028(3)

loop_
_atom_type_symbol
_atom_type_description
_atom_type_scat_dispersion_real
_atom_type_scat_dispersion_imag
_atom_type_scat_source
C C 0.0181 0.0091 'International Tables Vol C Tables 4.2.6.8 and 6.1.1.4'
H H 0.0000 0.0000 'International Tables Vol C Tables 4.2.6.8 and 6.1.1.4'
N N 0.0311 0.0180 'International Tables Vol C Tables 4.2.6.8 and 6.1.1.4'
O O 0.0492 0.0322 'International Tables Vol C Tables 4.2.6.8 and 6.1.1.4'

loop_
_geom_angle_atom_site_label_1
_geom_angle_atom_site_label_2
_geom_angle_atom_site_label_3
_geom_angle
_geom_angle_site_symmetry_1
_geom_angle_site_symmetry_3
N2 C1 C20 124.9(3) . .
N2 C1 C21 110.0(3) . .
C20 C1 C21 125.0(3) . .
O3A N2 C1 148.4(6) . .
O3A N2 C3 101.0(6) . .
C1 N2 C3 109.7(3) . .
O3 C3 N2 121.4(3) . .
O3 C3 C4 125.5(4) . .
N2 C3 C4 113.0(3) . .
C5 C4 C3 130.0(3) . .
C5 C4 C21 125.8(3) . .
C3 C4 C21 104.1(3) . .
C4 C5 C6 124.9(3) . .
C4 C5 C51 118.4(3) . .
C6 C5 C51 116.6(3) . .
N22 C6 C7 106.7(3) . .
N22 C6 C5 127.4(3) . .
C7 C6 C5 125.6(3) . .
C8 C7 C6 107.8(3) . .
C8 C7 H7A 126.1 . .
C6 C7 H7A 126.1 . .
C7 C8 C9 108.2(3) . .
C7 C8 H8A 125.9 . .
C9 C8 H8A 125.9 . .
N22 C9 C10 125.2(3) . .
N22 C9 C8 105.8(3) . .
C10 C9 C8 128.9(3) . .
C9 C10 C11 126.6(3) . .
C9 C10 C101 117.2(3) . .
C11 C10 C101 116.1(3) . .
N23 C11 C10 125.5(3) . .
N23 C11 C12 110.0(3) . .
C10 C11 C12 124.5(3) . .
C13 C12 C11 107.9(3) . .
C13 C12 H12A 126.0 . .
C11 C12 H12A 126.0 . .
C12 C13 C14 105.8(3) . .
C12 C13 H13A 127.1 . .
C14 C13 H13A 127.1 . .
N23 C14 C15 127.4(3) . .
N23 C14 C13 110.9(3) . .
C15 C14 C13 121.8(3) . .
C16 C15 C14 126.7(3) . .
C16 C15 C151 115.0(3) . .
C14 C15 C151 118.3(3) . .
N24 C16 C15 126.4(3) . .
N24 C16 C17 106.5(3) . .
C15 C16 C17 126.9(3) . .
C18 C17 C16 107.1(3) . .
C18 C17 H17A 126.5 . .
C16 C17 H17A 126.5 . .
C17 C18 C19 109.6(3) . .
C17 C18 H18A 125.2 . .
C19 C18 H18A 125.2 . .
N24 C19 C20 128.3(3) . .
N24 C19 C18 105.3(3) . .
C20 C19 C18 126.1(3) . .
C1 C20 C19 123.2(3) . .
C1 C20 C201 120.8(3) . .
C19 C20 C201 115.7(3) . .
O1 C21 O2 102.5(2) . .
O1 C21 C4 112.6(3) . .
O2 C21 C4 113.0(3) . .
O1 C21 C1 113.4(3) . .
O2 C21 C1 112.7(3) . .
C4 C21 C1 103.1(3) . .
C6 N22 C9 111.5(3) . .
C6 N22 H22A 124.3 . .
C9 N22 H22A 124.3 . .
C14 N23 C11 105.4(3) . .
C16 N24 C19 111.5(3) . .
C16 N24 H24A 124.3 . .
C19 N24 H24A 124.3 . .
C21 O1 C31 116.9(3) . .
O1 C31 C32 106.8(3) . .
O1 C31 H31A 110.4 . .
C32 C31 H31A 110.4 . .
O1 C31 H31B 110.4 . .
C32 C31 H31B 110.4 . .
H31A C31 H31B 108.6 . .
C31 C32 H32A 109.5 . .
C31 C32 H32B 109.5 . .
H32A C32 H32B 109.5 . .
C31 C32 H32C 109.5 . .
H32A C32 H32C 109.5 . .
H32B C32 H32C 109.5 . .
C21 O2 C41 116.0(2) . .
O2 C41 C42 107.7(3) . .
O2 C41 H41A 110.2 . .
C42 C41 H41A 110.2 . .
O2 C41 H41B 110.2 . .
C42 C41 H41B 110.2 . .
H41A C41 H41B 108.5 . .
C41 C42 H42A 109.5 . .
C41 C42 H42B 109.5 . .
H42A C42 H42B 109.5 . .
C41 C42 H42C 109.5 . .
H42A C42 H42C 109.5 . .
H42B C42 H42C 109.5 . .
C3 O3 C61 120.2(3) . .
O3 C61 C62 106.5(4) . .
O3 C61 H61A 110.4 . .
C62 C61 H61A 110.4 . .
O3 C61 H61B 110.4 . .
C62 C61 H61B 110.4 . .
H61A C61 H61B 108.6 . .
C61 C62 H62A 109.5 . .
C61 C62 H62B 109.5 . .
H62A C62 H62B 109.5 . .
C61 C62 H62C 109.5 . .
H62A C62 H62C 109.5 . .
H62B C62 H62C 109.5 . .
N2 O3A C61A 134.4(13) . .
C62A C61A O3A 113(2) . .
C62A C61A H61C 109.0 . .
O3A C61A H61C 109.0 . .
C62A C61A H61D 109.0 . .
O3A C61A H61D 109.0 . .
H61C C61A H61D 107.8 . .
C61A C62A H62D 109.5 . .
C61A C62A H62E 109.5 . .
H62D C62A H62E 109.5 . .
C61A C62A H62F 109.5 . .
H62D C62A H62F 109.5 . .
H62E C62A H62F 109.5 . .
C52 C51 C56 117.0(4) . .
C52 C51 C5 121.0(3) . .
C56 C51 C5 121.7(3) . .
C51 C52 C53 121.2(4) . .
C51 C52 H52A 119.4 . .
C53 C52 H52A 119.4 . .
C54 C53 C52 122.1(4) . .
C54 C53 H53A 119.0 . .
C52 C53 H53A 119.0 . .
C53 C54 C55 117.1(4) . .
C53 C54 C57 119.9(4) . .
C55 C54 C57 123.0(4) . .
C54 C55 C56 122.1(5) . .
C54 C55 H55A 118.9 . .
C56 C55 H55A 118.9 . .
C51 C56 C55 120.4(4) . .
C51 C56 H56A 119.8 . .
C55 C56 H56A 119.8 . .
C54 C57 H57A 109.5 . .
C54 C57 H57B 109.5 . .
H57A C57 H57B 109.5 . .
C54 C57 H57C 109.5 . .
H57A C57 H57C 109.5 . .
H57B C57 H57C 109.5 . .
C106 C101 C102 118.7(3) . .
C106 C101 C10 121.1(3) . .
C102 C101 C10 120.2(3) . .
C103 C102 C101 119.8(4) . .
C103 C102 H10A 120.1 . .
C101 C102 H10A 120.1 . .
C102 C103 C104 121.4(4) . .
C102 C103 H10B 119.3 . .
C104 C103 H10B 119.3 . .
C105 C104 C103 118.8(3) . .
C105 C104 C107 120.5(4) . .
C103 C104 C107 120.7(4) . .
C104 C105 C106 120.3(4) . .
C104 C105 H10C 119.9 . .
C106 C105 H10C 119.9 . .
C105 C106 C101 121.0(4) . .
C105 C106 H10D 119.5 . .
C101 C106 H10D 119.5 . .
C104 C107 H10E 109.5 . .
C104 C107 H10F 109.5 . .
H10E C107 H10F 109.5 . .
C104 C107 H10G 109.5 . .
H10E C107 H10G 109.5 . .
H10F C107 H10G 109.5 . .
C152 C151 C156 117.4(4) . .
C152 C151 C15 122.5(3) . .
C156 C151 C15 120.2(4) . .
C151 C152 C153 121.1(4) . .
C151 C152 H15A 119.5 . .
C153 C152 H15A 119.5 . .
C154 C153 C152 121.1(5) . .
C154 C153 H15B 119.5 . .
C152 C153 H15B 119.5 . .
C155 C154 C153 117.7(4) . .
C155 C154 C157 120.0(6) . .
C153 C154 C157 122.3(6) . .
C154 C155 C156 122.6(5) . .
C154 C155 H15C 118.7 . .
C156 C155 H15C 118.7 . .
C155 C156 C151 120.2(5) . .
C155 C156 H15D 119.9 . .
C151 C156 H15D 119.9 . .
C154 C157 H15E 109.5 . .
C154 C157 H15F 109.5 . .
H15E C157 H15F 109.5 . .
C154 C157 H15G 109.5 . .
H15E C157 H15G 109.5 . .
H15F C157 H15G 109.5 . .
C206 C201 C202 117.7(3) . .
C206 C201 C20 122.0(3) . .
C202 C201 C20 120.2(3) . .
C201 C202 C203 120.9(3) . .
C201 C202 H20A 119.6 . .
C203 C202 H20A 119.6 . .
C204 C203 C202 120.8(3) . .
C204 C203 H20B 119.6 . .
C202 C203 H20B 119.6 . .
C203 C204 C205 118.2(3) . .
C203 C204 C207 120.7(3) . .
C205 C204 C207 121.1(3) . .
C206 C205 C204 121.3(3) . .
C206 C205 H20C 119.4 . .
C204 C205 H20C 119.4 . .
C205 C206 C201 121.1(3) . .
C205 C206 H20D 119.4 . .
C201 C206 H20D 119.4 . .
C204 C207 H20E 109.5 . .
C204 C207 H20F 109.5 . .
H20E C207 H20F 109.5 . .
C204 C207 H20G 109.5 . .
H20E C207 H20G 109.5 . .
H20F C207 H20G 109.5 . .
N1S C1S N1U 164.6(8) . .
N1S C1S N1U 138.1(8) . 2_755
N1U C1S N1U 57.2(8) . 2_755
N1S C1S C1U 117.7(7) . .
N1U C1S C1U 47.4(4) . .
N1U C1S C1U 103.9(8) 2_755 .
C1U N1U C1S 76.2(10) . .
C1U N1U N1U 143.1(17) . 2_755
C1S N1U N1U 68.5(11) . 2_755
C1U N1U C1S 158.5(13) . 2_755
C1S N1U C1S 122.8(8) . 2_755
N1U N1U C1S 54.3(7) 2_755 2_755
N1U C1U C1S 56.4(8) . .

loop_
_geom_bond_atom_site_label_1
_geom_bond_atom_site_label_2
_geom_bond_distance
_geom_bond_site_symmetry_2
C1 N2 1.343(5) .
C1 C20 1.392(5) .
C1 C21 1.527(4) .
N2 O3A 1.244(13) .
N2 C3 1.356(5) .
C3 O3 1.264(5) .
C3 C4 1.446(5) .
C4 C5 1.364(5) .
C4 C21 1.507(5) .
C5 C6 1.460(5) .
C5 C51 1.495(5) .
C6 N22 1.354(4) .
C6 C7 1.414(4) .
C7 C8 1.372(5) .
C7 H7A 0.9500 .
C8 C9 1.422(5) .
C8 H8A 0.9500 .
C9 N22 1.365(4) .
C9 C10 1.397(5) .
C10 C11 1.421(5) .
C10 C101 1.500(4) .
C11 N23 1.384(4) .
C11 C12 1.436(5) .
C12 C13 1.346(5) .
C12 H12A 0.9500 .
C13 C14 1.458(4) .
C13 H13A 0.9500 .
C14 N23 1.364(4) .
C14 C15 1.411(4) .
C15 C16 1.406(5) .
C15 C151 1.489(5) .
C16 N24 1.358(4) .
C16 C17 1.443(4) .
C17 C18 1.354(5) .
C17 H17A 0.9500 .
C18 C19 1.428(5) .
C18 H18A 0.9500 .
C19 N24 1.373(4) .
C19 C20 1.428(5) .
C20 C201 1.488(4) .
C21 O1 1.411(4) .
C21 O2 1.413(4) .
N22 H22A 0.8800 .
N24 H24A 0.8800 .
O1 C31 1.449(4) .
C31 C32 1.491(5) .
C31 H31A 0.9900 .
C31 H31B 0.9900 .
C32 H32A 0.9800 .
C32 H32B 0.9800 .
C32 H32C 0.9800 .
O2 C41 1.443(4) .
C41 C42 1.498(6) .
C41 H41A 0.9900 .
C41 H41B 0.9900 .
C42 H42A 0.9800 .
C42 H42B 0.9800 .
C42 H42C 0.9800 .
O3 C61 1.455(6) .
C61 C62 1.492(7) .
C61 H61A 0.9900 .
C61 H61B 0.9900 .
C62 H62A 0.9800 .
C62 H62B 0.9800 .
C62 H62C 0.9800 .
O3A C61A 1.50(3) .
C61A C62A 1.45(4) .
C61A H61C 0.9900 .
C61A H61D 0.9900 .
C62A H62D 0.9800 .
C62A H62E 0.9800 .
C62A H62F 0.9800 .
C51 C52 1.370(5) .
C51 C56 1.379(6) .
C52 C53 1.379(6) .
C52 H52A 0.9500 .
C53 C54 1.348(6) .
C53 H53A 0.9500 .
C54 C55 1.361(6) .
C54 C57 1.519(6) .
C55 C56 1.382(6) .
C55 H55A 0.9500 .
C56 H56A 0.9500 .
C57 H57A 0.9800 .
C57 H57B 0.9800 .
C57 H57C 0.9800 .
C101 C106 1.393(5) .
C101 C102 1.394(5) .
C102 C103 1.379(5) .
C102 H10A 0.9500 .
C103 C104 1.389(6) .
C103 H10B 0.9500 .
C104 C105 1.381(6) .
C104 C107 1.516(5) .
C105 C106 1.381(5) .
C105 H10C 0.9500 .
C106 H10D 0.9500 .
C107 H10E 0.9800 .
C107 H10F 0.9800 .
C107 H10G 0.9800 .
C151 C152 1.384(6) .
C151 C156 1.387(6) .
C152 C153 1.390(6) .
C152 H15A 0.9500 .
C153 C154 1.365(8) .
C153 H15B 0.9500 .
C154 C155 1.364(8) .
C154 C157 1.522(7) .
C155 C156 1.375(7) .
C155 H15C 0.9500 .
C156 H15D 0.9500 .
C157 H15E 0.9800 .
C157 H15F 0.9800 .
C157 H15G 0.9800 .
C201 C206 1.394(5) .
C201 C202 1.395(5) .
C202 C203 1.395(4) .
C202 H20A 0.9500 .
C203 C204 1.386(5) .
C203 H20B 0.9500 .
C204 C205 1.389(5) .
C204 C207 1.511(4) .
C205 C206 1.380(4) .
C205 H20C 0.9500 .
C206 H20D 0.9500 .
C207 H20E 0.9800 .
C207 H20F 0.9800 .
C207 H20G 0.9800 .
N1S C1S 1.146(3) .
C1S N1U 1.292(13) .
C1S N1U 1.481(11) 2_755
C1S C1U 1.507(15) .
N1U C1U 1.142(3) .
N1U N1U 1.34(2) 2_755
N1U C1S 1.481(11) 2_755

loop_
_platon_squeeze_void_nr
_platon_squeeze_void_average_x
_platon_squeeze_void_average_y
_platon_squeeze_void_average_z
_platon_squeeze_void_volume
_platon_squeeze_void_count_electrons
_platon_squeeze_void_content
1 -0.199 0.301 0.801 604 189 ' '
